data_7022937
loop_
_publ_author_name
'Wannarit, Nanthawat'
'Roubeau, Olivier'
'Youngme, Sujittra'
'Teat, Simon J.'
'Gamez, Patrick'

_publ_section_title
;
 Influence of supramolecular bonding contacts on the spin crossover
 behaviour of iron(II) complexes from 2,2'-dipyridylamino/s-triazine
 ligands.
;
_journal_issue 19
_journal_name_full 'Dalton transactions (Cambridge, England : 2003)'
_journal_page_first 7120
_journal_page_last 7130
_journal_paper_doi 10.1039/c3dt50326g
_journal_volume 42
_journal_year 2013
_chemical_formula_moiety 'C52 H16 F20 Fe N14 O4 S2, 2(C2 H3 N)'
_chemical_formula_sum 'C56 H22 F20 Fe N16 O4 S2'
_chemical_formula_weight 1482.87
_chemical_name_systematic
;
?
;
_space_group_IT_number 2
_symmetry_cell_setting triclinic
_symmetry_space_group_name_Hall '-P 1'
_symmetry_space_group_name_H-M 'P -1'
_atom_sites_solution_hydrogens geom
_atom_sites_solution_primary direct
_atom_sites_solution_secondary difmap
_audit_creation_method SHELXL-97
_cell_angle_alpha 92.9740(10)
_cell_angle_beta 102.6160(10)
_cell_angle_gamma 99.2570(10)
_cell_formula_units_Z 1
_cell_length_a 8.3499(8)
_cell_length_b 11.3580(10)
_cell_length_c 15.689(2)
_cell_measurement_reflns_used 9974
_cell_measurement_temperature 100(2)
_cell_measurement_theta_max 33.61
_cell_measurement_theta_min 3.68
_cell_volume 1427.2(3)
_computing_cell_refinement 'Bruker SAINT v7.68a'
_computing_data_collection 'Bruker APEX 2'
_computing_data_reduction 'Bruker SAINT v7.68a'
_computing_structure_refinement 'SHELXL-97 (Sheldrick, 2008)'
_computing_structure_solution 'SIR97 (Altomare, 1999)'
_diffrn_ambient_temperature 100(2)
_diffrn_measured_fraction_theta_full 0.972
_diffrn_measured_fraction_theta_max 0.962
_diffrn_measurement_device_type 'Bruker APEX II CCD diffractometer'
_diffrn_measurement_method '\w rotation with narrow frames'
_diffrn_radiation_monochromator 'silicon 111'
_diffrn_radiation_source 'Advanced Light Source station 11.3.1'
_diffrn_radiation_type synchrotron
_diffrn_radiation_wavelength 0.77490
_diffrn_reflns_av_R_equivalents 0.0482
_diffrn_reflns_av_sigmaI/netI 0.0622
_diffrn_reflns_limit_h_max 11
_diffrn_reflns_limit_h_min -11
_diffrn_reflns_limit_k_max 16
_diffrn_reflns_limit_k_min -16
_diffrn_reflns_limit_l_max 22
_diffrn_reflns_limit_l_min -22
_diffrn_reflns_number 20057
_diffrn_reflns_theta_full 30.50
_diffrn_reflns_theta_max 33.62
_diffrn_reflns_theta_min 2.82
_exptl_absorpt_coefficient_mu 0.586
_exptl_absorpt_correction_T_max 0.98
_exptl_absorpt_correction_T_min 0.89
_exptl_absorpt_correction_type multi-scan
_exptl_absorpt_process_details 'SADABS Bruker AXS Madison WI US'
_exptl_crystal_colour purple
_exptl_crystal_density_diffrn 1.725
_exptl_crystal_density_method 'not measured'
_exptl_crystal_description plate
_exptl_crystal_F_000 740
_exptl_crystal_size_max 0.19
_exptl_crystal_size_mid 0.04
_exptl_crystal_size_min 0.02
_refine_diff_density_max 0.496
_refine_diff_density_min -0.588
_refine_diff_density_rms 0.076
_refine_ls_extinction_method none
_refine_ls_goodness_of_fit_ref 1.047
_refine_ls_hydrogen_treatment constr
_refine_ls_matrix_type full
_refine_ls_number_parameters 449
_refine_ls_number_reflns 8387
_refine_ls_number_restraints 0
_refine_ls_restrained_S_all 1.047
_refine_ls_R_factor_all 0.0506
_refine_ls_R_factor_gt 0.0429
_refine_ls_shift/su_max 0.001
_refine_ls_shift/su_mean 0.000
_refine_ls_structure_factor_coef Fsqd
_refine_ls_weighting_details 'calc w=1/[\s^2^(Fo^2^)+(0.0656P)^2^+0.4321P] where P=(Fo^2^+2Fc^2^)/3'
_refine_ls_weighting_scheme calc
_refine_ls_wR_factor_gt 0.1192
_refine_ls_wR_factor_ref 0.1264
_reflns_number_gt 7212
_reflns_number_total 8387
_reflns_threshold_expression >2sigma(I)
_cod_data_source_file c3dt50326g.txt
_cod_data_source_block 9acn4a100
_cod_original_sg_symbol_H-M P-1
_cod_database_code 7022937

loop_
_symmetry_equiv_pos_as_xyz
'x, y, z'
'-x, -y, -z'

loop_
_atom_site_label
_atom_site_type_symbol
_atom_site_fract_x
_atom_site_fract_y
_atom_site_fract_z
_atom_site_U_iso_or_equiv
_atom_site_adp_type
_atom_site_occupancy
_atom_site_symmetry_multiplicity
_atom_site_calc_flag
_atom_site_refinement_flags
Fe1 Fe 0.5000 0.5000 0.5000 0.01262(8) Uani 1 2 d S
S1 S 0.42689(5) 0.70754(4) 0.75438(2) 0.02355(10) Uani 1 1 d .
F1 F 0.51026(14) 0.70908(10) 0.95714(6) 0.0303(2) Uani 1 1 d .
F2 F 0.51762(17) 0.80765(11) 1.11790(7) 0.0394(3) Uani 1 1 d .
F3 F 0.69553(16) 0.72750(10) 1.26274(6) 0.0348(3) Uani 1 1 d .
F4 F 0.87345(13) 0.55241(10) 1.24531(7) 0.0311(2) Uani 1 1 d .
F5 F 0.87059(14) 0.45421(10) 1.08318(7) 0.0316(2) Uani 1 1 d .
F6 F 1.31214(12) 0.90311(9) 0.86758(6) 0.0257(2) Uani 1 1 d .
F7 F 1.43649(13) 1.01256(10) 0.74009(7) 0.0305(2) Uani 1 1 d .
F8 F 1.22485(15) 1.06923(11) 0.59657(7) 0.0349(3) Uani 1 1 d .
F9 F 0.89105(14) 1.01489(10) 0.57943(7) 0.0328(2) Uani 1 1 d .
F10 F 0.76684(12) 0.90622(9) 0.70672(7) 0.0266(2) Uani 1 1 d .
O1 O 0.67979(15) 0.52036(10) 0.93624(7) 0.0214(2) Uani 1 1 d .
O2 O 0.97663(14) 0.85003(9) 0.85553(7) 0.0201(2) Uani 1 1 d .
N1 N 0.47413(15) 0.58295(11) 0.60588(8) 0.0169(2) Uani 1 1 d .
N2 N 0.73636(15) 0.57802(10) 0.52032(8) 0.0148(2) Uani 1 1 d .
N3 N 0.58474(15) 0.36951(10) 0.56616(8) 0.0154(2) Uani 1 1 d .
N4 N 0.78437(14) 0.51340(10) 0.66292(7) 0.0141(2) Uani 1 1 d .
N5 N 0.73126(15) 0.51235(10) 0.80238(8) 0.0162(2) Uani 1 1 d .
N6 N 0.88363(15) 0.68415(10) 0.75736(8) 0.0159(2) Uani 1 1 d .
N7 N 0.83168(15) 0.69023(11) 0.90061(8) 0.0174(2) Uani 1 1 d .
C1 C 0.45352(17) 0.63522(13) 0.66740(9) 0.0169(2) Uani 1 1 d .
C2 C 0.79479(18) 0.63048(13) 0.45514(9) 0.0176(3) Uani 1 1 d .
H2A H 0.7195 0.6300 0.4001 0.021 Uiso 1 1 calc R
C3 C 0.95881(18) 0.68479(13) 0.46477(10) 0.0194(3) Uani 1 1 d .
H3A H 0.9942 0.7233 0.4180 0.023 Uiso 1 1 calc R
C4 C 1.07114(18) 0.68212(13) 0.54412(10) 0.0197(3) Uani 1 1 d .
H4A H 1.1846 0.7190 0.5526 0.024 Uiso 1 1 calc R
C5 C 1.01479(17) 0.62475(13) 0.61066(9) 0.0172(3) Uani 1 1 d .
H5A H 1.0896 0.6195 0.6649 0.021 Uiso 1 1 calc R
C6 C 0.84717(17) 0.57523(11) 0.59649(9) 0.0147(2) Uani 1 1 d .
C7 C 0.52220(18) 0.25333(13) 0.53752(10) 0.0186(3) Uani 1 1 d .
H7A H 0.4426 0.2352 0.4831 0.022 Uiso 1 1 calc R
C8 C 0.5697(2) 0.16014(13) 0.58428(11) 0.0215(3) Uani 1 1 d .
H8A H 0.5243 0.0795 0.5619 0.026 Uiso 1 1 calc R
C9 C 0.68452(19) 0.18562(13) 0.66436(10) 0.0210(3) Uani 1 1 d .
H9A H 0.7143 0.1230 0.6990 0.025 Uiso 1 1 calc R
C10 C 0.75458(18) 0.30340(12) 0.69272(10) 0.0179(3) Uani 1 1 d .
H10A H 0.8359 0.3233 0.7464 0.022 Uiso 1 1 calc R
C11 C 0.70343(17) 0.39237(12) 0.64093(9) 0.0152(2) Uani 1 1 d .
C12 C 0.80061(16) 0.57111(12) 0.74409(9) 0.0143(2) Uani 1 1 d .
C13 C 0.75158(17) 0.57892(12) 0.87709(9) 0.0167(2) Uani 1 1 d .
C14 C 0.89313(17) 0.73507(12) 0.83563(9) 0.0164(2) Uani 1 1 d .
C15 C 0.69195(19) 0.58063(13) 1.01696(9) 0.0190(3) Uani 1 1 d .
C16 C 0.6023(2) 0.67092(14) 1.02685(10) 0.0214(3) Uani 1 1 d .
C17 C 0.6041(2) 0.72075(14) 1.10921(10) 0.0240(3) Uani 1 1 d .
C18 C 0.6940(2) 0.67934(14) 1.18276(10) 0.0240(3) Uani 1 1 d .
C19 C 0.7832(2) 0.58973(14) 1.17373(10) 0.0224(3) Uani 1 1 d .
C20 C 0.78231(19) 0.54063(13) 1.09123(10) 0.0209(3) Uani 1 1 d .
C21 C 1.03755(19) 0.90200(12) 0.78858(10) 0.0196(3) Uani 1 1 d .
C22 C 1.2078(2) 0.92942(13) 0.79674(10) 0.0211(3) Uani 1 1 d .
C23 C 1.2717(2) 0.98563(14) 0.73205(11) 0.0235(3) Uani 1 1 d .
C24 C 1.1646(2) 1.01386(14) 0.65905(11) 0.0255(3) Uani 1 1 d .
C25 C 0.9947(2) 0.98675(14) 0.65030(11) 0.0240(3) Uani 1 1 d .
C26 C 0.93151(19) 0.93143(13) 0.71501(10) 0.0212(3) Uani 1 1 d .
N1S N 0.9401(3) 0.15236(18) 0.86506(13) 0.0470(4) Uani 1 1 d .
C1S C 0.8551(3) 0.08867(19) 0.89711(13) 0.0373(4) Uani 1 1 d .
C2S C 0.7459(3) 0.0062(2) 0.93641(14) 0.0439(5) Uani 1 1 d .
H2S1 H 0.6670 -0.0487 0.8902 0.066 Uiso 1 1 calc R
H2S2 H 0.6843 0.0516 0.9688 0.066 Uiso 1 1 calc R
H2S3 H 0.8129 -0.0399 0.9767 0.066 Uiso 1 1 calc R

loop_
_atom_site_aniso_label
_atom_site_aniso_U_11
_atom_site_aniso_U_22
_atom_site_aniso_U_33
_atom_site_aniso_U_23
_atom_site_aniso_U_13
_atom_site_aniso_U_12
Fe1 0.01362(13) 0.01281(13) 0.01169(13) 0.00038(9) 0.00458(9) 0.00101(9)
S1 0.02154(18) 0.0309(2) 0.01806(17) -0.00731(13) 0.00437(13) 0.00747(14)
F1 0.0411(6) 0.0356(5) 0.0169(4) 0.0068(4) 0.0042(4) 0.0169(5)
F2 0.0624(8) 0.0363(6) 0.0274(5) 0.0020(4) 0.0132(5) 0.0283(6)
F3 0.0605(7) 0.0282(5) 0.0152(4) -0.0009(4) 0.0098(5) 0.0056(5)
F4 0.0335(5) 0.0336(5) 0.0219(5) 0.0093(4) -0.0028(4) 0.0035(4)
F5 0.0320(5) 0.0322(5) 0.0358(6) 0.0075(4) 0.0112(4) 0.0150(4)
F6 0.0253(5) 0.0295(5) 0.0216(4) 0.0011(4) 0.0062(4) 0.0021(4)
F7 0.0242(5) 0.0331(5) 0.0351(6) 0.0027(4) 0.0151(4) -0.0032(4)
F8 0.0403(6) 0.0372(6) 0.0309(5) 0.0127(4) 0.0195(5) -0.0004(5)
F9 0.0365(6) 0.0357(6) 0.0278(5) 0.0127(4) 0.0076(4) 0.0079(4)
F10 0.0220(4) 0.0236(5) 0.0356(5) 0.0059(4) 0.0099(4) 0.0023(4)
O1 0.0294(6) 0.0187(5) 0.0175(5) 0.0014(4) 0.0127(4) -0.0014(4)
O2 0.0259(5) 0.0153(5) 0.0191(5) -0.0005(4) 0.0108(4) -0.0028(4)
N1 0.0170(5) 0.0179(5) 0.0159(5) 0.0011(4) 0.0047(4) 0.0026(4)
N2 0.0161(5) 0.0148(5) 0.0139(5) 0.0018(4) 0.0048(4) 0.0016(4)
N3 0.0160(5) 0.0143(5) 0.0163(5) 0.0007(4) 0.0061(4) 0.0011(4)
N4 0.0159(5) 0.0136(5) 0.0131(5) 0.0020(4) 0.0054(4) 0.0003(4)
N5 0.0181(5) 0.0154(5) 0.0159(5) 0.0024(4) 0.0066(4) 0.0011(4)
N6 0.0174(5) 0.0150(5) 0.0160(5) 0.0014(4) 0.0062(4) 0.0016(4)
N7 0.0193(5) 0.0172(5) 0.0162(5) 0.0021(4) 0.0066(4) 0.0008(4)
C1 0.0149(6) 0.0188(6) 0.0166(6) 0.0006(5) 0.0030(5) 0.0026(5)
C2 0.0180(6) 0.0192(6) 0.0167(6) 0.0039(5) 0.0064(5) 0.0022(5)
C3 0.0196(6) 0.0206(6) 0.0202(6) 0.0050(5) 0.0099(5) 0.0012(5)
C4 0.0167(6) 0.0207(6) 0.0222(7) 0.0033(5) 0.0076(5) 0.0002(5)
C5 0.0153(6) 0.0195(6) 0.0173(6) 0.0027(5) 0.0049(5) 0.0026(5)
C6 0.0160(6) 0.0129(5) 0.0158(6) 0.0019(4) 0.0063(5) 0.0007(4)
C7 0.0194(6) 0.0160(6) 0.0207(6) -0.0005(5) 0.0073(5) 0.0006(5)
C8 0.0241(7) 0.0139(6) 0.0274(7) 0.0007(5) 0.0099(6) 0.0007(5)
C9 0.0236(7) 0.0166(6) 0.0248(7) 0.0051(5) 0.0097(6) 0.0034(5)
C10 0.0193(6) 0.0162(6) 0.0202(6) 0.0041(5) 0.0078(5) 0.0037(5)
C11 0.0164(6) 0.0142(5) 0.0161(6) 0.0020(4) 0.0065(5) 0.0016(5)
C12 0.0142(5) 0.0145(6) 0.0148(6) 0.0025(4) 0.0043(4) 0.0027(4)
C13 0.0181(6) 0.0164(6) 0.0171(6) 0.0033(5) 0.0074(5) 0.0020(5)
C14 0.0164(6) 0.0139(6) 0.0188(6) 0.0013(5) 0.0054(5) 0.0006(5)
C15 0.0228(7) 0.0189(6) 0.0162(6) 0.0020(5) 0.0090(5) -0.0003(5)
C16 0.0271(7) 0.0223(7) 0.0157(6) 0.0051(5) 0.0054(5) 0.0048(6)
C17 0.0333(8) 0.0220(7) 0.0198(7) 0.0026(5) 0.0097(6) 0.0090(6)
C18 0.0360(8) 0.0207(7) 0.0144(6) 0.0010(5) 0.0076(6) 0.0002(6)
C19 0.0227(7) 0.0233(7) 0.0185(7) 0.0061(5) 0.0016(5) -0.0010(5)
C20 0.0205(7) 0.0197(6) 0.0242(7) 0.0055(5) 0.0076(5) 0.0035(5)
C21 0.0252(7) 0.0136(6) 0.0210(6) 0.0004(5) 0.0111(6) -0.0009(5)
C22 0.0235(7) 0.0179(6) 0.0215(7) -0.0006(5) 0.0078(5) 0.0000(5)
C23 0.0227(7) 0.0207(7) 0.0277(7) 0.0001(5) 0.0125(6) -0.0026(5)
C24 0.0323(8) 0.0216(7) 0.0258(7) 0.0044(6) 0.0158(6) 0.0004(6)
C25 0.0291(8) 0.0205(7) 0.0237(7) 0.0048(5) 0.0087(6) 0.0033(6)
C26 0.0229(7) 0.0169(6) 0.0255(7) 0.0027(5) 0.0099(6) 0.0020(5)
N1S 0.0568(12) 0.0395(10) 0.0425(10) -0.0008(8) 0.0076(9) 0.0092(9)
C1S 0.0454(11) 0.0408(10) 0.0270(9) -0.0030(7) 0.0037(8) 0.0197(9)
C2S 0.0441(11) 0.0622(14) 0.0343(10) 0.0081(9) 0.0158(9) 0.0247(10)

loop_
_atom_type_symbol
_atom_type_description
_atom_type_scat_dispersion_real
_atom_type_scat_dispersion_imag
_atom_type_scat_source
C C -0.0020 0.0020 'WCROMER Program in WinGX L.Kissel & R.H.Pratt Acta Cryst A46 170 1990'
H H 0.0000 0.0000 'WCROMER Program in WinGX L.Kissel & R.H.Pratt Acta Cryst A46 170 1990'
N N -0.0031 0.0040 'WCROMER Program in WinGX L.Kissel & R.H.Pratt Acta Cryst A46 170 1990'
O O -0.0041 0.0074 'WCROMER Program in WinGX L.Kissel & R.H.Pratt Acta Cryst A46 170 1990'
F F -0.0053 0.0125 'WCROMER Program in WinGX L.Kissel & R.H.Pratt Acta Cryst A46 170 1990'
S S 0.1206 0.1480 'WCROMER Program in WinGX L.Kissel & R.H.Pratt Acta Cryst A46 170 1990'
Fe Fe 0.2064 0.9930 'WCROMER Program in WinGX L.Kissel & R.H.Pratt Acta Cryst A46 170 1990'

loop_
_geom_angle_atom_site_label_1
_geom_angle_atom_site_label_2
_geom_angle_atom_site_label_3
_geom_angle
_geom_angle_site_symmetry_1
_geom_angle_site_symmetry_3
N1 Fe1 N1 179.999(1) 2_666 .
N1 Fe1 N2 91.84(5) 2_666 2_666
N1 Fe1 N2 88.16(5) . 2_666
N1 Fe1 N2 88.16(5) 2_666 .
N1 Fe1 N2 91.84(5) . .
N2 Fe1 N2 180.0 2_666 .
N1 Fe1 N3 88.30(5) 2_666 .
N1 Fe1 N3 91.70(5) . .
N2 Fe1 N3 93.85(5) 2_666 .
N2 Fe1 N3 86.15(5) . .
N1 Fe1 N3 91.70(5) 2_666 2_666
N1 Fe1 N3 88.30(5) . 2_666
N2 Fe1 N3 86.15(5) 2_666 2_666
N2 Fe1 N3 93.85(5) . 2_666
N3 Fe1 N3 180.0 . 2_666
C13 O1 C15 118.36(11) . .
C14 O2 C21 115.50(11) . .
C1 N1 Fe1 177.10(12) . .
C6 N2 C2 117.29(12) . .
C6 N2 Fe1 122.26(9) . .
C2 N2 Fe1 120.32(9) . .
C11 N3 C7 117.46(12) . .
C11 N3 Fe1 121.91(9) . .
C7 N3 Fe1 120.62(10) . .
C12 N4 C11 121.96(11) . .
C12 N4 C6 120.37(11) . .
C11 N4 C6 117.66(11) . .
C13 N5 C12 112.47(12) . .
C14 N6 C12 113.30(12) . .
C13 N7 C14 110.54(12) . .
N1 C1 S1 179.16(14) . .
N2 C2 C3 123.10(13) . .
N2 C2 H2A 118.4 . .
C3 C2 H2A 118.4 . .
C2 C3 C4 118.78(13) . .
C2 C3 H3A 120.6 . .
C4 C3 H3A 120.6 . .
C5 C4 C3 118.91(13) . .
C5 C4 H4A 120.5 . .
C3 C4 H4A 120.5 . .
C4 C5 C6 118.69(13) . .
C4 C5 H5A 120.7 . .
C6 C5 H5A 120.7 . .
N2 C6 C5 123.15(12) . .
N2 C6 N4 116.33(12) . .
C5 C6 N4 120.48(12) . .
N3 C7 C8 122.52(14) . .
N3 C7 H7A 118.7 . .
C8 C7 H7A 118.7 . .
C7 C8 C9 119.23(13) . .
C7 C8 H8A 120.4 . .
C9 C8 H8A 120.4 . .
C10 C9 C8 118.91(13) . .
C10 C9 H9A 120.5 . .
C8 C9 H9A 120.5 . .
C9 C10 C11 118.50(14) . .
C9 C10 H10A 120.8 . .
C11 C10 H10A 120.8 . .
N3 C11 C10 123.17(13) . .
N3 C11 N4 116.41(11) . .
C10 C11 N4 120.30(13) . .
N5 C12 N6 125.48(13) . .
N5 C12 N4 118.38(12) . .
N6 C12 N4 116.12(12) . .
N7 C13 N5 129.25(13) . .
N7 C13 O1 117.91(12) . .
N5 C13 O1 112.83(12) . .
N6 C14 N7 128.94(13) . .
N6 C14 O2 117.58(12) . .
N7 C14 O2 113.48(12) . .
C20 C15 O1 118.71(14) . .
C20 C15 C16 118.79(14) . .
O1 C15 C16 122.13(13) . .
F1 C16 C17 118.96(14) . .
F1 C16 C15 120.42(14) . .
C17 C16 C15 120.61(14) . .
F2 C17 C16 120.08(14) . .
F2 C17 C18 119.98(14) . .
C16 C17 C18 119.94(15) . .
F3 C18 C19 120.08(14) . .
F3 C18 C17 119.97(15) . .
C19 C18 C17 119.94(14) . .
F4 C19 C18 119.49(14) . .
F4 C19 C20 120.45(15) . .
C18 C19 C20 120.04(14) . .
F5 C20 C19 119.54(14) . .
F5 C20 C15 119.77(14) . .
C19 C20 C15 120.68(14) . .
C22 C21 O2 119.38(14) . .
C22 C21 C26 119.27(14) . .
O2 C21 C26 121.31(14) . .
F6 C22 C21 120.20(13) . .
F6 C22 C23 119.44(14) . .
C21 C22 C23 120.36(15) . .
F7 C23 C24 119.94(14) . .
F7 C23 C22 120.37(15) . .
C24 C23 C22 119.70(15) . .
F8 C24 C25 119.41(16) . .
F8 C24 C23 120.24(15) . .
C25 C24 C23 120.34(14) . .
F9 C25 C24 120.16(14) . .
F9 C25 C26 119.99(15) . .
C24 C25 C26 119.85(15) . .
F10 C26 C25 119.72(14) . .
F10 C26 C21 119.80(13) . .
C25 C26 C21 120.48(15) . .
N1S C1S C2S 178.9(2) . .
C1S C2S H2S1 109.5 . .
C1S C2S H2S2 109.5 . .
H2S1 C2S H2S2 109.5 . .
C1S C2S H2S3 109.5 . .
H2S1 C2S H2S3 109.5 . .
H2S2 C2S H2S3 109.5 . .

loop_
_geom_bond_atom_site_label_1
_geom_bond_atom_site_label_2
_geom_bond_distance
_geom_bond_site_symmetry_2
Fe1 N1 1.9374(13) 2_666
Fe1 N1 1.9374(13) .
Fe1 N2 1.9786(12) 2_666
Fe1 N2 1.9786(12) .
Fe1 N3 1.9877(12) .
Fe1 N3 1.9877(12) 2_666
S1 C1 1.6313(15) .
F1 C16 1.3281(17) .
F2 C17 1.3315(18) .
F3 C18 1.3392(18) .
F4 C19 1.3385(17) .
F5 C20 1.3354(18) .
F6 C22 1.3335(18) .
F7 C23 1.3369(18) .
F8 C24 1.3367(18) .
F9 C25 1.3391(19) .
F10 C26 1.3345(18) .
O1 C13 1.3570(16) .
O1 C15 1.3836(17) .
O2 C14 1.3632(17) .
O2 C21 1.3826(17) .
N1 C1 1.1661(19) .
N2 C6 1.3474(17) .
N2 C2 1.3515(17) .
N3 C11 1.3429(18) .
N3 C7 1.3529(18) .
N4 C12 1.3707(17) .
N4 C11 1.4197(17) .
N4 C6 1.4320(16) .
N5 C13 1.3245(18) .
N5 C12 1.3369(17) .
N6 C14 1.3106(18) .
N6 C12 1.3399(17) .
N7 C13 1.3242(18) .
N7 C14 1.3268(18) .
C2 C3 1.381(2) .
C2 H2A 0.9500 .
C3 C4 1.390(2) .
C3 H3A 0.9500 .
C4 C5 1.3865(19) .
C4 H4A 0.9500 .
C5 C6 1.3866(19) .
C5 H5A 0.9500 .
C7 C8 1.380(2) .
C7 H7A 0.9500 .
C8 C9 1.389(2) .
C8 H8A 0.9500 .
C9 C10 1.379(2) .
C9 H9A 0.9500 .
C10 C11 1.3915(18) .
C10 H10A 0.9500 .
C15 C20 1.384(2) .
C15 C16 1.385(2) .
C16 C17 1.380(2) .
C17 C18 1.381(2) .
C18 C19 1.373(2) .
C19 C20 1.381(2) .
C21 C22 1.382(2) .
C21 C26 1.384(2) .
C22 C23 1.384(2) .
C23 C24 1.377(2) .
C24 C25 1.377(2) .
C25 C26 1.378(2) .
N1S C1S 1.144(3) .
C1S C2S 1.456(3) .
C2S H2S1 0.9800 .
C2S H2S2 0.9800 .
C2S H2S3 0.9800 .
